data_2236304
loop_
_publ_author_name
'Christian, Omar E.'
'Fronczek, Frank R.'
'Ky, Khoa'
'Pradhan, Shreedu'
'Manandhar, Anjela'
'Richmond, Cecilia'

_publ_section_title
;
 Redetermination and absolute configuration of (+)-7-epiclusianone
;
_journal_coeditor_code HB6978
_journal_issue 11
_journal_name_full 'Acta Crystallographica Section E'
_journal_page_first o3222
_journal_page_last o3223
_journal_paper_doi 10.1107/S1600536812043784
_journal_volume 68
_journal_year 2012
_chemical_formula_iupac 'C33 H42 O4'
_chemical_formula_moiety 'C33 H42 O4'
_chemical_formula_sum 'C33 H42 O4'
_chemical_formula_weight 502.67
_chemical_name_common 7-epiclusianone
_chemical_name_systematic
;
3-benzoyl-4-hydroxy-6,6-dimethyl-1,5,7-tris(3-methylbut-2-
enyl)bicyclo[3.3.1]non-3-ene-2,9-dione
;
_space_group_IT_number 19
_symmetry_cell_setting orthorhombic
_symmetry_space_group_name_Hall 'P 2ac 2ab'
_symmetry_space_group_name_H-M 'P 21 21 21'
_atom_sites_solution_hydrogens geom
_atom_sites_solution_primary direct
_atom_sites_solution_secondary difmap
_audit_creation_method SHELXL-97
_cell_angle_alpha 90
_cell_angle_beta 90
_cell_angle_gamma 90
_cell_formula_units_Z 4
_cell_length_a 8.6177(4)
_cell_length_b 12.4157(6)
_cell_length_c 26.8632(13)
_cell_measurement_reflns_used 9866
_cell_measurement_temperature 90.0(5)
_cell_measurement_theta_max 68.69
_cell_measurement_theta_min 6.10
_cell_volume 2874.2(2)
_computing_cell_refinement 'SAINT (Bruker, 2006)'
_computing_data_collection 'APEX2 (Bruker, 2006)'
_computing_data_reduction 'SAINT (Bruker, 2006)'
_computing_molecular_graphics 'ORTEP-3 for Windows (Farrugia, 1997)'
_computing_publication_material 'SHELXTL (Sheldrick, 2008)'
_computing_structure_refinement 'SHELXL97 (Sheldrick, 2008)'
_computing_structure_solution 'SHELXS97 (Sheldrick, 2008)'
_diffrn_ambient_temperature 90.0(5)
_diffrn_measured_fraction_theta_full 0.987
_diffrn_measured_fraction_theta_max 0.974
_diffrn_measurement_device_type 'Bruker Kappa APEXII CCD DUO'
_diffrn_measurement_method '\f and \w scans'
_diffrn_radiation_monochromator 'QUAZAR multilayer optics'
_diffrn_radiation_source 'I\mS microfocus'
_diffrn_radiation_type CuK\a
_diffrn_radiation_wavelength 1.54184
_diffrn_reflns_av_R_equivalents 0.0286
_diffrn_reflns_av_sigmaI/netI 0.0219
_diffrn_reflns_limit_h_max 10
_diffrn_reflns_limit_h_min -7
_diffrn_reflns_limit_k_max 14
_diffrn_reflns_limit_k_min -14
_diffrn_reflns_limit_l_max 32
_diffrn_reflns_limit_l_min -26
_diffrn_reflns_number 17192
_diffrn_reflns_theta_full 67.00
_diffrn_reflns_theta_max 69.02
_diffrn_reflns_theta_min 6.10
_exptl_absorpt_coefficient_mu 0.586
_exptl_absorpt_correction_T_max 0.8893
_exptl_absorpt_correction_T_min 0.8241
_exptl_absorpt_correction_type multi-scan
_exptl_absorpt_process_details '(SADABS; Sheldrick, 2004)'
_exptl_crystal_colour colourless
_exptl_crystal_density_diffrn 1.162
_exptl_crystal_density_method 'not measured'
_exptl_crystal_description fragment
_exptl_crystal_F_000 1088
_exptl_crystal_size_max 0.25
_exptl_crystal_size_mid 0.24
_exptl_crystal_size_min 0.16
_refine_diff_density_max 0.215
_refine_diff_density_min -0.135
_refine_ls_abs_structure_details 'Flack (1983), 2200 Friedel pairs'
_refine_ls_abs_structure_Flack 0.04(12)
_refine_ls_extinction_method none
_refine_ls_goodness_of_fit_ref 1.026
_refine_ls_hydrogen_treatment mixed
_refine_ls_matrix_type full
_refine_ls_number_parameters 345
_refine_ls_number_reflns 5171
_refine_ls_number_restraints 0
_refine_ls_restrained_S_all 1.026
_refine_ls_R_factor_all 0.0281
_refine_ls_R_factor_gt 0.0279
_refine_ls_shift/su_max 0.001
_refine_ls_shift/su_mean 0.000
_refine_ls_structure_factor_coef Fsqd
_refine_ls_weighting_details 'calc w=1/[\s^2^(Fo^2^)+(0.0421P)^2^+0.5041P] where P=(Fo^2^+2Fc^2^)/3'
_refine_ls_weighting_scheme calc
_refine_ls_wR_factor_gt 0.0734
_refine_ls_wR_factor_ref 0.0735
_reflns_number_gt 5131
_reflns_number_total 5171
_reflns_threshold_expression I>2\s(I)
_cod_data_source_file hb6978.cif
_cod_data_source_block I
_cod_database_code 2236304
_cod_database_fobs_code 2236304

loop_
_symmetry_equiv_pos_as_xyz
'x, y, z'
'-x+1/2, -y, z+1/2'
'-x, y+1/2, -z+1/2'
'x+1/2, -y+1/2, -z'

loop_
_atom_site_type_symbol
_atom_site_label
_atom_site_fract_x
_atom_site_fract_y
_atom_site_fract_z
_atom_site_U_iso_or_equiv
_atom_site_adp_type
_atom_site_calc_flag
_atom_site_refinement_flags
_atom_site_occupancy
_atom_site_symmetry_multiplicity
O O1 0.38204(9) 0.57722(6) 0.55937(3) 0.02174(17) Uani d . 1 1
O O2 0.19699(9) 0.30231(6) 0.66019(3) 0.02165(18) Uani d . 1 1
H H2O 0.1128(18) 0.3151(13) 0.6345(6) 0.032 Uiso d . 1 1
O O3 0.55907(10) 0.53739(7) 0.71815(3) 0.02443(18) Uani d . 1 1
O O4 0.02182(10) 0.37865(7) 0.59833(3) 0.02514(19) Uani d . 1 1
C C1 0.53797(13) 0.53245(9) 0.62906(4) 0.0180(2) Uani d . 1 1
C C2 0.38730(13) 0.52889(8) 0.59874(4) 0.0171(2) Uani d . 1 1
C C3 0.26005(13) 0.46092(9) 0.61697(4) 0.0180(2) Uani d . 1 1
C C4 0.29307(13) 0.38075(9) 0.65168(4) 0.0177(2) Uani d . 1 1
C C5 0.43928(13) 0.37919(9) 0.68338(4) 0.0190(2) Uani d . 1 1
C C6 0.56654(13) 0.29794(9) 0.66112(4) 0.0209(2) Uani d . 1 1
C C7 0.61814(14) 0.33294(9) 0.60776(4) 0.0204(2) Uani d . 1 1
H H7 0.7201 0.2961 0.6026 0.024 Uiso calc R 1 1
C C8 0.65687(13) 0.45420(9) 0.60513(4) 0.0205(2) Uani d . 1 1
H H8A 0.6689 0.4742 0.5697 0.025 Uiso calc R 1 1
H H8B 0.7585 0.4656 0.6215 0.025 Uiso calc R 1 1
C C9 0.51344(13) 0.49077(9) 0.68128(4) 0.0184(2) Uani d . 1 1
C C10 0.10833(13) 0.45927(9) 0.59317(4) 0.0197(2) Uani d . 1 1
C C11 0.04524(13) 0.55219(10) 0.56511(4) 0.0218(2) Uani d . 1 1
C C12 -0.05267(14) 0.53185(12) 0.52473(5) 0.0291(3) Uani d . 1 1
H H12 -0.0719 0.4599 0.5144 0.035 Uiso calc R 1 1
C C13 -0.12146(17) 0.61707(14) 0.49996(5) 0.0397(4) Uani d . 1 1
H H13 -0.1865 0.6034 0.4721 0.048 Uiso calc R 1 1
C C14 -0.09644(17) 0.72184(14) 0.51530(6) 0.0431(4) Uani d . 1 1
H H14 -0.1446 0.7799 0.4982 0.052 Uiso calc R 1 1
C C15 -0.00110(17) 0.74202(12) 0.55568(6) 0.0399(3) Uani d . 1 1
H H15 0.0150 0.8140 0.5665 0.048 Uiso calc R 1 1
C C16 0.07115(15) 0.65772(10) 0.58051(5) 0.0288(3) Uani d . 1 1
H H16 0.1379 0.6720 0.6079 0.035 Uiso calc R 1 1
C C17 0.50800(15) 0.18136(9) 0.66151(4) 0.0245(3) Uani d . 1 1
H H17A 0.5839 0.1349 0.6449 0.037 Uiso calc R 1 1
H H17B 0.4085 0.1773 0.6439 0.037 Uiso calc R 1 1
H H17C 0.4942 0.1574 0.6960 0.037 Uiso calc R 1 1
C C18 0.71138(14) 0.30162(11) 0.69510(5) 0.0268(3) Uani d . 1 1
H H18A 0.6842 0.2745 0.7282 0.040 Uiso calc R 1 1
H H18B 0.7482 0.3761 0.6978 0.040 Uiso calc R 1 1
H H18C 0.7934 0.2566 0.6808 0.040 Uiso calc R 1 1
C C19 0.39058(15) 0.35180(10) 0.73731(4) 0.0241(3) Uani d . 1 1
H H19A 0.3508 0.2770 0.7384 0.029 Uiso calc R 1 1
H H19B 0.4828 0.3557 0.7592 0.029 Uiso calc R 1 1
C C20 0.26812(16) 0.42675(11) 0.75676(4) 0.0268(3) Uani d . 1 1
H H20 0.2918 0.5014 0.7552 0.032 Uiso calc R 1 1
C C21 0.13033(16) 0.40148(11) 0.77591(4) 0.0282(3) Uani d . 1 1
C C22 0.02230(18) 0.48786(12) 0.79411(6) 0.0406(3) Uani d . 1 1
H H22A 0.0692 0.5587 0.7883 0.061 Uiso calc R 1 1
H H22B 0.0035 0.4781 0.8298 0.061 Uiso calc R 1 1
H H22C -0.0763 0.4831 0.7761 0.061 Uiso calc R 1 1
C C23 0.07067(16) 0.28880(12) 0.78242(5) 0.0350(3) Uani d . 1 1
H H23A 0.1448 0.2378 0.7680 0.052 Uiso calc R 1 1
H H23B -0.0297 0.2816 0.7656 0.052 Uiso calc R 1 1
H H23C 0.0579 0.2734 0.8180 0.052 Uiso calc R 1 1
C C24 0.51574(14) 0.29320(9) 0.56401(4) 0.0210(2) Uani d . 1 1
H H24A 0.5060 0.2138 0.5656 0.025 Uiso calc R 1 1
H H24B 0.4105 0.3245 0.5672 0.025 Uiso calc R 1 1
C C25 0.58384(15) 0.32466(9) 0.51460(4) 0.0241(3) Uani d . 1 1
H H25 0.6906 0.3082 0.5102 0.029 Uiso calc R 1 1
C C26 0.51463(16) 0.37244(9) 0.47629(4) 0.0251(3) Uani d . 1 1
C C27 0.34689(16) 0.40573(10) 0.47428(5) 0.0288(3) Uani d . 1 1
H H27A 0.2939 0.3815 0.5046 0.043 Uiso calc R 1 1
H H27B 0.2974 0.3730 0.4451 0.043 Uiso calc R 1 1
H H27C 0.3401 0.4843 0.4718 0.043 Uiso calc R 1 1
C C28 0.60348(19) 0.39918(11) 0.42989(5) 0.0356(3) Uani d . 1 1
H H28A 0.7113 0.3754 0.4336 0.053 Uiso calc R 1 1
H H28B 0.6010 0.4772 0.4244 0.053 Uiso calc R 1 1
H H28C 0.5562 0.3624 0.4014 0.053 Uiso calc R 1 1
C C29 0.60306(14) 0.64717(9) 0.62838(4) 0.0211(2) Uani d . 1 1
H H29A 0.6948 0.6507 0.6505 0.025 Uiso calc R 1 1
H H29B 0.6378 0.6647 0.5942 0.025 Uiso calc R 1 1
C C30 0.48630(14) 0.72998(9) 0.64493(4) 0.0213(2) Uani d . 1 1
H H30 0.4012 0.7045 0.6641 0.026 Uiso calc R 1 1
C C31 0.48995(14) 0.83484(9) 0.63557(4) 0.0218(2) Uani d . 1 1
C C32 0.36423(15) 0.90856(10) 0.65404(5) 0.0280(3) Uani d . 1 1
H H32A 0.2827 0.8659 0.6701 0.042 Uiso calc R 1 1
H H32B 0.3199 0.9483 0.6259 0.042 Uiso calc R 1 1
H H32C 0.4080 0.9595 0.6781 0.042 Uiso calc R 1 1
C C33 0.62042(16) 0.88899(10) 0.60776(5) 0.0275(3) Uani d . 1 1
H H33A 0.6857 0.9288 0.6313 0.041 Uiso calc R 1 1
H H33B 0.5772 0.9389 0.5831 0.041 Uiso calc R 1 1
H H33C 0.6831 0.8344 0.5908 0.041 Uiso calc R 1 1

loop_
_atom_site_aniso_label
_atom_site_aniso_U_11
_atom_site_aniso_U_22
_atom_site_aniso_U_33
_atom_site_aniso_U_12
_atom_site_aniso_U_13
_atom_site_aniso_U_23
O1 0.0240(4) 0.0205(4) 0.0207(4) -0.0005(3) 0.0017(3) 0.0040(3)
O2 0.0212(4) 0.0193(4) 0.0244(4) -0.0034(3) 0.0001(3) 0.0034(3)
O3 0.0267(4) 0.0254(4) 0.0211(4) -0.0026(3) -0.0026(3) -0.0038(3)
O4 0.0198(4) 0.0214(4) 0.0342(5) -0.0033(3) -0.0018(3) 0.0030(4)
C1 0.0181(5) 0.0161(5) 0.0198(5) 0.0000(4) 0.0021(4) -0.0011(4)
C2 0.0205(5) 0.0139(5) 0.0170(5) 0.0028(4) 0.0026(4) -0.0016(4)
C3 0.0190(5) 0.0169(5) 0.0181(5) 0.0008(4) 0.0013(4) -0.0013(4)
C4 0.0200(5) 0.0158(5) 0.0173(5) 0.0002(4) 0.0037(4) -0.0032(4)
C5 0.0213(5) 0.0193(5) 0.0165(5) 0.0002(5) -0.0002(4) 0.0002(4)
C6 0.0222(5) 0.0195(6) 0.0212(6) 0.0024(4) -0.0023(4) 0.0013(5)
C7 0.0197(5) 0.0187(5) 0.0227(6) 0.0034(5) 0.0019(5) -0.0009(4)
C8 0.0191(5) 0.0210(6) 0.0214(5) -0.0003(4) 0.0028(4) -0.0003(5)
C9 0.0156(5) 0.0196(5) 0.0198(5) 0.0027(4) 0.0003(4) -0.0015(4)
C10 0.0195(5) 0.0192(5) 0.0203(5) 0.0009(4) 0.0037(4) -0.0025(4)
C11 0.0163(5) 0.0257(6) 0.0233(5) 0.0022(4) 0.0039(4) 0.0043(5)
C12 0.0228(6) 0.0431(7) 0.0215(6) 0.0035(6) 0.0029(5) 0.0037(6)
C13 0.0300(7) 0.0636(10) 0.0256(6) 0.0093(7) 0.0022(6) 0.0168(7)
C14 0.0304(7) 0.0518(9) 0.0472(9) 0.0132(7) 0.0101(6) 0.0325(7)
C15 0.0291(7) 0.0271(7) 0.0635(10) 0.0057(5) 0.0101(7) 0.0162(7)
C16 0.0216(6) 0.0248(6) 0.0400(7) 0.0033(5) 0.0026(5) 0.0040(5)
C17 0.0304(6) 0.0203(6) 0.0229(6) 0.0016(5) -0.0007(5) 0.0033(5)
C18 0.0252(6) 0.0275(6) 0.0276(6) 0.0040(5) -0.0057(5) 0.0025(5)
C19 0.0296(6) 0.0254(6) 0.0173(5) -0.0037(5) -0.0003(5) 0.0027(4)
C20 0.0349(7) 0.0270(6) 0.0187(5) -0.0057(5) 0.0047(5) -0.0014(5)
C21 0.0327(7) 0.0335(7) 0.0183(5) -0.0045(6) 0.0007(5) -0.0006(5)
C22 0.0412(8) 0.0408(8) 0.0398(8) -0.0073(7) 0.0164(6) -0.0087(6)
C23 0.0298(7) 0.0398(8) 0.0352(7) -0.0082(6) 0.0003(6) 0.0082(6)
C24 0.0255(6) 0.0166(5) 0.0210(5) 0.0017(4) 0.0018(5) -0.0013(4)
C25 0.0290(6) 0.0191(6) 0.0241(6) 0.0045(5) 0.0052(5) -0.0028(5)
C26 0.0364(7) 0.0168(5) 0.0222(6) -0.0001(5) 0.0029(5) -0.0041(5)
C27 0.0358(7) 0.0252(6) 0.0253(6) -0.0022(5) -0.0072(5) -0.0009(5)
C28 0.0514(9) 0.0308(7) 0.0245(6) 0.0054(6) 0.0077(6) 0.0029(5)
C29 0.0206(6) 0.0185(6) 0.0242(6) -0.0031(4) 0.0021(5) -0.0006(4)
C30 0.0226(6) 0.0211(6) 0.0202(5) -0.0031(5) 0.0012(4) -0.0032(4)
C31 0.0267(6) 0.0209(5) 0.0177(5) -0.0014(5) -0.0042(5) -0.0019(4)
C32 0.0327(7) 0.0215(6) 0.0297(6) 0.0034(5) -0.0037(5) -0.0008(5)
C33 0.0338(7) 0.0187(6) 0.0300(6) -0.0027(5) -0.0014(5) 0.0031(5)

loop_
_atom_type_symbol
_atom_type_description
_atom_type_scat_dispersion_real
_atom_type_scat_dispersion_imag
_atom_type_scat_source
C C 0.0181 0.0091 'International Tables Vol C Tables 4.2.6.8 and 6.1.1.4'
H H 0.0000 0.0000 'International Tables Vol C Tables 4.2.6.8 and 6.1.1.4'
O O 0.0492 0.0322 'International Tables Vol C Tables 4.2.6.8 and 6.1.1.4'

loop_
_geom_angle_atom_site_label_1
_geom_angle_atom_site_label_2
_geom_angle_atom_site_label_3
_geom_angle
C4 O2 H2O 102.7(9)
C10 O4 H2O 100.6(6)
C9 C1 C29 112.40(9)
C9 C1 C2 111.41(9)
C29 C1 C2 109.32(9)
C9 C1 C8 105.23(9)
C29 C1 C8 109.62(9)
C2 C1 C8 108.74(9)
O1 C2 C3 123.07(10)
O1 C2 C1 118.62(10)
C3 C2 C1 118.16(9)
C4 C3 C10 117.87(10)
C4 C3 C2 118.78(10)
C10 C3 C2 122.18(10)
O2 C4 C3 121.56(10)
O2 C4 C5 114.85(10)
C3 C4 C5 123.57(10)
C4 C5 C9 108.34(9)
C4 C5 C19 107.61(9)
C9 C5 C19 110.34(9)
C4 C5 C6 111.44(9)
C9 C5 C6 105.69(9)
C19 C5 C6 113.34(9)
C17 C6 C18 106.82(10)
C17 C6 C7 111.26(9)
C18 C6 C7 107.67(9)
C17 C6 C5 111.47(9)
C18 C6 C5 108.23(9)
C7 C6 C5 111.18(9)
C8 C7 C24 113.50(9)
C8 C7 C6 112.01(9)
C24 C7 C6 116.42(9)
C8 C7 H7 104.5
C24 C7 H7 104.5
C6 C7 H7 104.5
C7 C8 C1 116.67(9)
C7 C8 H8A 108.1
C1 C8 H8A 108.1
C7 C8 H8B 108.1
C1 C8 H8B 108.1
H8A C8 H8B 107.3
O3 C9 C1 123.35(10)
O3 C9 C5 122.61(10)
C1 C9 C5 113.81(9)
O4 C10 C3 119.73(10)
O4 C10 C11 117.33(10)
C3 C10 C11 122.84(10)
C16 C11 C12 119.85(12)
C16 C11 C10 121.52(11)
C12 C11 C10 118.42(11)
C13 C12 C11 119.60(14)
C13 C12 H12 120.2
C11 C12 H12 120.2
C14 C13 C12 120.65(14)
C14 C13 H13 119.7
C12 C13 H13 119.7
C13 C14 C15 119.81(13)
C13 C14 H14 120.1
C15 C14 H14 120.1
C14 C15 C16 120.41(15)
C14 C15 H15 119.8
C16 C15 H15 119.8
C15 C16 C11 119.66(13)
C15 C16 H16 120.2
C11 C16 H16 120.2
C6 C17 H17A 109.5
C6 C17 H17B 109.5
H17A C17 H17B 109.5
C6 C17 H17C 109.5
H17A C17 H17C 109.5
H17B C17 H17C 109.5
C6 C18 H18A 109.5
C6 C18 H18B 109.5
H18A C18 H18B 109.5
C6 C18 H18C 109.5
H18A C18 H18C 109.5
H18B C18 H18C 109.5
C20 C19 C5 112.37(10)
C20 C19 H19A 109.1
C5 C19 H19A 109.1
C20 C19 H19B 109.1
C5 C19 H19B 109.1
H19A C19 H19B 107.9
C21 C20 C19 127.98(12)
C21 C20 H20 116.0
C19 C20 H20 116.0
C20 C21 C23 124.76(13)
C20 C21 C22 120.69(12)
C23 C21 C22 114.54(12)
C21 C22 H22A 109.5
C21 C22 H22B 109.5
H22A C22 H22B 109.5
C21 C22 H22C 109.5
H22A C22 H22C 109.5
H22B C22 H22C 109.5
C21 C23 H23A 109.5
C21 C23 H23B 109.5
H23A C23 H23B 109.5
C21 C23 H23C 109.5
H23A C23 H23C 109.5
H23B C23 H23C 109.5
C25 C24 C7 111.38(10)
C25 C24 H24A 109.4
C7 C24 H24A 109.4
C25 C24 H24B 109.4
C7 C24 H24B 109.4
H24A C24 H24B 108.0
C26 C25 C24 128.65(12)
C26 C25 H25 115.7
C24 C25 H25 115.7
C25 C26 C28 120.87(13)
C25 C26 C27 125.57(12)
C28 C26 C27 113.56(11)
C26 C27 H27A 109.5
C26 C27 H27B 109.5
H27A C27 H27B 109.5
C26 C27 H27C 109.5
H27A C27 H27C 109.5
H27B C27 H27C 109.5
C26 C28 H28A 109.5
C26 C28 H28B 109.5
H28A C28 H28B 109.5
C26 C28 H28C 109.5
H28A C28 H28C 109.5
H28B C28 H28C 109.5
C30 C29 C1 112.76(9)
C30 C29 H29A 109.0
C1 C29 H29A 109.0
C30 C29 H29B 109.0
C1 C29 H29B 109.0
H29A C29 H29B 107.8
C31 C30 C29 126.76(11)
C31 C30 H30 116.6
C29 C30 H30 116.6
C30 C31 C32 121.22(12)
C30 C31 C33 123.31(11)
C32 C31 C33 115.44(10)
C31 C32 H32A 109.5
C31 C32 H32B 109.5
H32A C32 H32B 109.5
C31 C32 H32C 109.5
H32A C32 H32C 109.5
H32B C32 H32C 109.5
C31 C33 H33A 109.5
C31 C33 H33B 109.5
H33A C33 H33B 109.5
C31 C33 H33C 109.5
H33A C33 H33C 109.5
H33B C33 H33C 109.5

loop_
_geom_bond_atom_site_label_1
_geom_bond_atom_site_label_2
_geom_bond_distance
O1 C2 1.2169(13)
O2 C4 1.2986(14)
O2 H2O 1.014(16)
O3 C9 1.2126(14)
O4 C10 1.2558(15)
O4 H2O 1.477(16)
C1 C9 1.5103(15)
C1 C29 1.5309(15)
C1 C2 1.5333(15)
C1 C8 1.5515(15)
C2 C3 1.4679(15)
C3 C4 1.3932(16)
C3 C10 1.4556(16)
C4 C5 1.5208(16)
C5 C9 1.5267(16)
C5 C19 1.5464(15)
C5 C6 1.6055(16)
C6 C17 1.5329(16)
C6 C18 1.5471(16)
C6 C7 1.5624(16)
C7 C8 1.5437(16)
C7 C24 1.5504(16)
C7 H7 1.0000
C8 H8A 0.9900
C8 H8B 0.9900
C10 C11 1.4815(16)
C11 C16 1.3920(18)
C11 C12 1.3972(18)
C12 C13 1.383(2)
C12 H12 0.9500
C13 C14 1.381(3)
C13 H13 0.9500
C14 C15 1.384(2)
C14 H14 0.9500
C15 C16 1.3886(19)
C15 H15 0.9500
C16 H16 0.9500
C17 H17A 0.9800
C17 H17B 0.9800
C17 H17C 0.9800
C18 H18A 0.9800
C18 H18B 0.9800
C18 H18C 0.9800
C19 C20 1.5009(18)
C19 H19A 0.9900
C19 H19B 0.9900
C20 C21 1.3316(19)
C20 H20 0.9500
C21 C23 1.5007(19)
C21 C22 1.5019(19)
C22 H22A 0.9800
C22 H22B 0.9800
C22 H22C 0.9800
C23 H23A 0.9800
C23 H23B 0.9800
C23 H23C 0.9800
C24 C25 1.5028(16)
C24 H24A 0.9900
C24 H24B 0.9900
C25 C26 1.3291(18)
C25 H25 0.9500
C26 C28 1.5002(18)
C26 C27 1.5044(19)
C27 H27A 0.9800
C27 H27B 0.9800
C27 H27C 0.9800
C28 H28A 0.9800
C28 H28B 0.9800
C28 H28C 0.9800
C29 C30 1.5057(16)
C29 H29A 0.9900
C29 H29B 0.9900
C30 C31 1.3264(17)
C30 H30 0.9500
C31 C32 1.5025(17)
C31 C33 1.5080(17)
C32 H32A 0.9800
C32 H32B 0.9800
C32 H32C 0.9800
C33 H33A 0.9800
C33 H33B 0.9800
C33 H33C 0.9800

loop_
_geom_hbond_atom_site_label_D
_geom_hbond_atom_site_label_H
_geom_hbond_atom_site_label_A
_geom_hbond_distance_DH
_geom_hbond_distance_HA
_geom_hbond_distance_DA
_geom_hbond_angle_DHA
O2 H2O O4 1.014(16) 1.477(16) 2.4368(12) 155.7(15)

loop_
_geom_torsion_atom_site_label_1
_geom_torsion_atom_site_label_2
_geom_torsion_atom_site_label_3
_geom_torsion_atom_site_label_4
_geom_torsion
C9 C1 C2 O1 167.02(10)
C29 C1 C2 O1 42.19(13)
C8 C1 C2 O1 -77.45(12)
C9 C1 C2 C3 -17.26(14)
C29 C1 C2 C3 -142.09(10)
C8 C1 C2 C3 98.26(11)
O1 C2 C3 C4 157.56(11)
C1 C2 C3 C4 -17.96(15)
O1 C2 C3 C10 -9.79(17)
C1 C2 C3 C10 174.70(9)
C10 C3 C4 O2 4.87(16)
C2 C3 C4 O2 -163.02(10)
C10 C3 C4 C5 -173.26(10)
C2 C3 C4 C5 18.85(16)
O2 C4 C5 C9 -162.55(9)
C3 C4 C5 C9 15.69(15)
O2 C4 C5 C19 -43.25(13)
C3 C4 C5 C19 135.00(11)
O2 C4 C5 C6 81.58(12)
C3 C4 C5 C6 -100.17(12)
C4 C5 C6 C17 -63.20(12)
C9 C5 C6 C17 179.32(9)
C19 C5 C6 C17 58.35(12)
C4 C5 C6 C18 179.61(10)
C9 C5 C6 C18 62.13(11)
C19 C5 C6 C18 -58.83(12)
C4 C5 C6 C7 61.56(12)
C9 C5 C6 C7 -55.92(11)
C19 C5 C6 C7 -176.89(9)
C17 C6 C7 C8 172.43(9)
C18 C6 C7 C8 -70.84(12)
C5 C6 C7 C8 47.55(13)
C17 C6 C7 C24 39.50(13)
C18 C6 C7 C24 156.23(10)
C5 C6 C7 C24 -85.38(12)
C24 C7 C8 C1 87.10(12)
C6 C7 C8 C1 -47.26(13)
C9 C1 C8 C7 52.49(12)
C29 C1 C8 C7 173.57(10)
C2 C1 C8 C7 -66.97(12)
C29 C1 C9 O3 -9.02(15)
C2 C1 C9 O3 -132.11(11)
C8 C1 C9 O3 110.23(12)
C29 C1 C9 C5 176.44(9)
C2 C1 C9 C5 53.35(12)
C8 C1 C9 C5 -64.32(11)
C4 C5 C9 O3 133.48(11)
C19 C5 C9 O3 15.92(15)
C6 C5 C9 O3 -106.98(12)
C4 C5 C9 C1 -51.93(12)
C19 C5 C9 C1 -169.49(9)
C6 C5 C9 C1 67.62(11)
C4 C3 C10 O4 -10.85(16)
C2 C3 C10 O4 156.60(11)
C4 C3 C10 C11 165.27(11)
C2 C3 C10 C11 -27.28(16)
O4 C10 C11 C16 139.12(12)
C3 C10 C11 C16 -37.08(17)
O4 C10 C11 C12 -35.60(16)
C3 C10 C11 C12 148.19(11)
C16 C11 C12 C13 0.88(18)
C10 C11 C12 C13 175.69(11)
C11 C12 C13 C14 -1.2(2)
C12 C13 C14 C15 0.3(2)
C13 C14 C15 C16 0.8(2)
C14 C15 C16 C11 -1.1(2)
C12 C11 C16 C15 0.22(19)
C10 C11 C16 C15 -174.43(12)
C4 C5 C19 C20 -54.58(13)
C9 C5 C19 C20 63.43(13)
C6 C5 C19 C20 -178.26(10)
C5 C19 C20 C21 125.34(13)
C19 C20 C21 C23 0.8(2)
C19 C20 C21 C22 179.41(13)
C8 C7 C24 C25 52.17(12)
C6 C7 C24 C25 -175.58(10)
C7 C24 C25 C26 -130.54(13)
C24 C25 C26 C28 179.04(12)
C24 C25 C26 C27 -0.3(2)
C9 C1 C29 C30 -70.74(12)
C2 C1 C29 C30 53.51(12)
C8 C1 C29 C30 172.61(9)
C1 C29 C30 C31 -159.64(11)
C29 C30 C31 C32 179.38(11)
C29 C30 C31 C33 -2.82(19)

loop_
_cod_related_entry_id
_cod_related_entry_database
_cod_related_entry_code
1 ChemSpider 30658089
